data_4308595
loop_
_publ_author_name
'Melissa L. Golden'
'Curtis M. Whaley'
'Marilyn V. Rampersad'
'Joseph H. Reibenspies'
'Robert D. Hancock'
'Marcetta Y. Darensbourg'

_publ_section_title
;
N2S2Ni Metallodithiolate Complexes as Ligands: Structural and Aqueous
Solution Quantitative Studies of the Ability of Metal Ions to Form
M-S-Ni Bridges to Mercapto Groups Coordinated to Nickel(II).
Implications for Acetyl Coenzyme A Synthase
;
_journal_name_full 'Inorganic Chemistry'
_journal_page_first 875
_journal_page_last 883
_journal_paper_doi 10.1021/ic0489701
_journal_volume 44
_journal_year 2005
_chemical_formula_sum 'C30 H66 B2 Cl2 F8 N6 Ni3 O3 S6 Zn2'
_chemical_formula_weight 1302.64
_chemical_name_systematic
; 
 ? 
;
_space_group_IT_number 2
_symmetry_cell_setting triclinic
_symmetry_space_group_name_Hall '-P 1'
_symmetry_space_group_name_H-M 'P -1'
_atom_sites_solution_hydrogens geom
_atom_sites_solution_primary direct
_atom_sites_solution_secondary difmap
_audit_creation_method SHELXL-97
_cell_angle_alpha 100.720(4)
_cell_angle_beta 105.571(3)
_cell_angle_gamma 110.265(3)
_cell_formula_units_Z 2
_cell_length_a 11.715(2)
_cell_length_b 13.992(3)
_cell_length_c 17.510(4)
_cell_measurement_reflns_used 7137
_cell_measurement_temperature 173(2)
_cell_measurement_theta_max 27.27
_cell_measurement_theta_min 2.36
_cell_volume 2467.0(9)
_computing_cell_refinement 'Bruker SMART'
_computing_data_collection 'Bruker SMART'
_computing_data_reduction 'Bruker SAINT'
_computing_molecular_graphics 'Bruker SHELXTL'
_computing_publication_material 'Bruker SHELXTL'
_computing_structure_refinement 'SHELXL-97 (Sheldrick, 1997)'
_computing_structure_solution 'SHELXS-97 (Sheldrick, 1990)'
_diffrn_ambient_temperature 163(2)
_diffrn_measured_fraction_theta_full 0.983
_diffrn_measured_fraction_theta_max 0.983
_diffrn_measurement_device_type 'CCD area detector'
_diffrn_measurement_method 'phi and omega scans'
_diffrn_radiation_monochromator graphite
_diffrn_radiation_source 'fine-focus sealed tube'
_diffrn_radiation_type MoK\a
_diffrn_radiation_wavelength 0.71073
_diffrn_reflns_av_R_equivalents 0.0519
_diffrn_reflns_av_sigmaI/netI 0.0668
_diffrn_reflns_limit_h_max 15
_diffrn_reflns_limit_h_min -15
_diffrn_reflns_limit_k_max 18
_diffrn_reflns_limit_k_min -18
_diffrn_reflns_limit_l_max 22
_diffrn_reflns_limit_l_min -22
_diffrn_reflns_number 28672
_diffrn_reflns_theta_full 27.56
_diffrn_reflns_theta_max 27.56
_diffrn_reflns_theta_min 1.63
_exptl_absorpt_coefficient_mu 2.514
_exptl_absorpt_correction_T_max 0.7872
_exptl_absorpt_correction_T_min 0.4330
_exptl_absorpt_correction_type multi-scan
_exptl_absorpt_process_details SADABS
_exptl_crystal_colour RED
_exptl_crystal_density_diffrn 1.754
_exptl_crystal_density_meas 0
_exptl_crystal_density_method 'not measured'
_exptl_crystal_description PLATE
_exptl_crystal_F_000 1336
_exptl_crystal_size_max 0.40
_exptl_crystal_size_mid 0.20
_exptl_crystal_size_min 0.10
_refine_diff_density_max 1.672
_refine_diff_density_min -1.538
_refine_diff_density_rms 0.143
_refine_ls_extinction_method none
_refine_ls_goodness_of_fit_ref 1.024
_refine_ls_hydrogen_treatment mixed
_refine_ls_matrix_type full
_refine_ls_number_parameters 561
_refine_ls_number_reflns 11215
_refine_ls_number_restraints 132
_refine_ls_restrained_S_all 1.025
_refine_ls_R_factor_all 0.0806
_refine_ls_R_factor_gt 0.0544
_refine_ls_shift/su_max 0.059
_refine_ls_shift/su_mean 0.002
_refine_ls_structure_factor_coef Fsqd
_refine_ls_weighting_details 'calc w=1/[\s^2^(Fo^2^)+(0.0676P)^2^+8.8329P] where P=(Fo^2^+2Fc^2^)/3'
_refine_ls_weighting_scheme calc
_refine_ls_wR_factor_gt 0.1350
_refine_ls_wR_factor_ref 0.1505
_reflns_number_gt 8228
_reflns_number_total 11215
_reflns_threshold_expression >2sigma(I)
_cod_data_source_file ic0489701si20040730_101011_2.cif
_cod_data_source_block ch433f
_cod_depositor_comments
;
The following automatic conversions were performed:
'_symmetry_cell_setting' value 'Triclinic' changed to 'triclinic'
according to '/home/saulius/struct/CIF-dictionaries/cif_core.dic'
dictionary named 'cif_core.dic' version 2.4.1 from
2010-06-29.

'_exptl_absorpt_correction_type' value 'MULTI-SCAN' changed
to 'multi-scan' according to
'/home/saulius/struct/CIF-dictionaries/cif_core.dic' dictionary named
'cif_core.dic' version 2.4.1 from 2010-06-29.

Automatic conversion script
Id: cif_fix_enum 1527 2010-12-29 10:47:43Z saulius 
;
_cod_original_cell_volume 2467.0(8)
_cod_database_code 4308595

loop_
_symmetry_equiv_pos_as_xyz
'x, y, z'
'-x, -y, -z'

loop_
_atom_site_label
_atom_site_type_symbol
_atom_site_fract_x
_atom_site_fract_y
_atom_site_fract_z
_atom_site_U_iso_or_equiv
_atom_site_adp_type
_atom_site_occupancy
_atom_site_symmetry_multiplicity
_atom_site_calc_flag
_atom_site_refinement_flags
_atom_site_disorder_assembly
_atom_site_disorder_group
Zn1 Zn 0.68730(6) 0.85488(5) 0.55117(3) 0.02098(14) Uani 1 1 d . . .
Zn2 Zn 0.82510(5) 0.85268(5) 0.80285(3) 0.02028(14) Uani 1 1 d . . .
Ni1 Ni 1.03384(6) 0.90253(5) 0.69454(4) 0.01757(15) Uani 1 1 d . . .
Ni2 Ni 0.71268(6) 1.04099(5) 0.74580(4) 0.01827(15) Uani 1 1 d . . .
Ni3 Ni 0.57438(6) 0.63657(6) 0.65756(4) 0.02454(16) Uani 1 1 d . . .
Cl1 Cl 0.62613(14) 0.84962(12) 0.41471(8) 0.0295(3) Uani 1 1 d . . .
Cl2 Cl 0.88993(12) 0.84350(11) 0.93310(8) 0.0278(3) Uani 1 1 d . . .
S1 S 0.91472(12) 0.93580(10) 0.59384(8) 0.0216(3) Uani 1 1 d . . .
S2 S 0.99928(12) 0.99478(10) 0.79267(8) 0.0219(3) Uani 1 1 d . . .
S3 S 0.60111(12) 0.96015(10) 0.61364(7) 0.0207(3) Uani 1 1 d . . .
S4 S 0.64379(11) 0.89804(10) 0.78362(7) 0.0201(3) Uani 1 1 d . . .
S5 S 0.57597(12) 0.67831(11) 0.54532(8) 0.0238(3) Uani 1 1 d . . .
S6 S 0.78332(13) 0.68588(11) 0.70999(8) 0.0247(3) Uani 1 1 d . . .
N1 N 1.0761(4) 0.8183(4) 0.6164(3) 0.0224(9) Uani 1 1 d . . .
N2 N 1.1640(4) 0.8822(4) 0.7750(3) 0.0264(10) Uani 1 1 d . . .
N3 N 0.7853(4) 1.1743(4) 0.7246(3) 0.0269(10) Uani 1 1 d . . .
N4 N 0.7903(4) 1.1318(4) 0.8592(3) 0.0231(9) Uani 1 1 d . . .
N5 N 0.3910(5) 0.6005(4) 0.6251(3) 0.0390(13) Uani 1 1 d . . .
N6 N 0.5452(5) 0.5658(4) 0.7388(3) 0.0389(12) Uani 1 1 d . . .
C1 C 0.9439(5) 0.8634(5) 0.5081(3) 0.0285(12) Uani 1 1 d . . .
H1A H 0.8659 0.8339 0.4565 0.034 Uiso 1 1 calc R . .
H1B H 1.0185 0.9125 0.4980 0.034 Uiso 1 1 calc R . .
C2 C 0.9729(5) 0.7747(4) 0.5313(3) 0.0263(11) Uani 1 1 d . . .
H2A H 1.0033 0.7419 0.4903 0.032 Uiso 1 1 calc R . .
H2B H 0.8927 0.7187 0.5309 0.032 Uiso 1 1 calc R . .
C3 C 1.0860(6) 0.7289(5) 0.6488(4) 0.0299(12) Uani 1 1 d . . .
H3A H 1.1430 0.7023 0.6274 0.036 Uiso 1 1 calc R . .
H3B H 0.9985 0.6690 0.6291 0.036 Uiso 1 1 calc R . .
C4 C 1.1423(6) 0.7680(5) 0.7442(4) 0.0314(13) Uani 1 1 d . . .
H4A H 1.0811 0.7231 0.7660 0.038 Uiso 1 1 calc R . .
H4B H 1.2260 0.7617 0.7643 0.038 Uiso 1 1 calc R . .
C5 C 1.2040(5) 0.8891(5) 0.6148(3) 0.0271(12) Uani 1 1 d . . .
H5A H 1.1996 0.9556 0.6054 0.032 Uiso 1 1 calc R . .
H5B H 1.2207 0.8523 0.5678 0.032 Uiso 1 1 calc R . .
C6 C 1.3165(5) 0.9181(5) 0.6959(4) 0.0332(13) Uani 1 1 d . . .
H6A H 1.3347 0.8544 0.6977 0.040 Uiso 1 1 calc R . .
H6B H 1.3954 0.9748 0.6956 0.040 Uiso 1 1 calc R . .
C7 C 1.2921(5) 0.9568(5) 0.7743(4) 0.0342(14) Uani 1 1 d . . .
H7A H 1.3638 0.9638 0.8234 0.041 Uiso 1 1 calc R . .
H7B H 1.2927 1.0286 0.7789 0.041 Uiso 1 1 calc R . .
C8 C 1.1618(6) 0.9090(5) 0.8608(3) 0.0343(14) Uani 1 1 d . . .
H8A H 1.2461 0.9203 0.9016 0.041 Uiso 1 1 calc R . .
H8B H 1.0917 0.8486 0.8657 0.041 Uiso 1 1 calc R . .
C9 C 1.1387(5) 1.0088(5) 0.8799(3) 0.0335(14) Uani 1 1 d . . .
H9A H 1.2174 1.0723 0.8874 0.040 Uiso 1 1 calc R . .
H9B H 1.1202 1.0184 0.9321 0.040 Uiso 1 1 calc R . .
C10 C 0.6563(6) 1.0753(4) 0.5761(3) 0.0290(12) Uani 1 1 d . . .
H10A H 0.6623 1.0519 0.5209 0.035 Uiso 1 1 calc R . .
H10B H 0.5932 1.1081 0.5701 0.035 Uiso 1 1 calc R . .
C11 C 0.7876(6) 1.1556(5) 0.6375(3) 0.0322(13) Uani 1 1 d . . .
H11A H 0.8107 1.2239 0.6241 0.039 Uiso 1 1 calc R . .
H11B H 0.8546 1.1289 0.6339 0.039 Uiso 1 1 calc R . .
C12 C 0.9207(6) 1.2357(5) 0.7888(4) 0.0328(13) Uani 1 1 d . . .
H12A H 0.9481 1.3134 0.7972 0.039 Uiso 1 1 calc R . .
H12B H 0.9828 1.2141 0.7696 0.039 Uiso 1 1 calc R . .
C13 C 0.9218(5) 1.2124(5) 0.8714(3) 0.0291(12) Uani 1 1 d . . .
H13A H 0.9881 1.1846 0.8898 0.035 Uiso 1 1 calc R . .
H13B H 0.9448 1.2792 0.9150 0.035 Uiso 1 1 calc R . .
C14 C 0.7006(6) 1.2322(5) 0.7336(4) 0.0349(14) Uani 1 1 d . . .
H14A H 0.6085 1.1838 0.6991 0.042 Uiso 1 1 calc R . .
H14B H 0.7261 1.2946 0.7127 0.042 Uiso 1 1 calc R . .
C15 C 0.7131(6) 1.2705(5) 0.8240(4) 0.0366(14) Uani 1 1 d . . .
H15A H 0.6445 1.2959 0.8257 0.044 Uiso 1 1 calc R . .
H15B H 0.7987 1.3323 0.8550 0.044 Uiso 1 1 calc R . .
C16 C 0.7016(6) 1.1853(5) 0.8687(3) 0.0315(13) Uani 1 1 d . . .
H16A H 0.7236 1.2192 0.9287 0.038 Uiso 1 1 calc R . .
H16B H 0.6103 1.1306 0.8458 0.038 Uiso 1 1 calc R . .
C17 C 0.8004(5) 1.0716(4) 0.9208(3) 0.0264(11) Uani 1 1 d . . .
H17A H 0.8134 1.1167 0.9759 0.032 Uiso 1 1 calc R . .
H17B H 0.8766 1.0541 0.9267 0.032 Uiso 1 1 calc R . .
C18 C 0.6771(5) 0.9691(5) 0.8923(3) 0.0264(12) Uani 1 1 d . . .
H18A H 0.6030 0.9861 0.8960 0.032 Uiso 1 1 calc R . .
H18B H 0.6891 0.9238 0.9282 0.032 Uiso 1 1 calc R . .
C19 C 0.4061(5) 0.6584(5) 0.5031(4) 0.0375(14) Uani 1 1 d . . .
H19A H 0.4002 0.7138 0.4763 0.045 Uiso 1 1 calc R . .
H19B H 0.3534 0.5873 0.4604 0.045 Uiso 1 1 calc R . .
C20 C 0.3554(6) 0.6658(5) 0.5718(4) 0.0425(16) Uani 1 1 d . . .
H20A H 0.2593 0.6394 0.5483 0.051 Uiso 1 1 calc R . .
H20B H 0.3923 0.7415 0.6063 0.051 Uiso 1 1 calc R . .
C21 C 0.3675(6) 0.6265(5) 0.7043(4) 0.0419(17) Uani 1 1 d . . .
H21A H 0.2745 0.5846 0.6945 0.050 Uiso 1 1 calc R . .
H21B H 0.3862 0.7034 0.7223 0.050 Uiso 1 1 calc R . .
C22 C 0.4518(7) 0.6017(5) 0.7727(4) 0.0468(18) Uani 1 1 d . . .
H22A H 0.3965 0.5440 0.7892 0.056 Uiso 1 1 calc R . .
H22B H 0.5029 0.6662 0.8223 0.056 Uiso 1 1 calc R . .
C23 C 0.3168(6) 0.4852(5) 0.5789(5) 0.0443(17) Uani 1 1 d . . .
H23A H 0.3454 0.4675 0.5319 0.053 Uiso 1 1 calc R . .
H23B H 0.2228 0.4687 0.5555 0.053 Uiso 1 1 calc R . .
C24 C 0.3358(6) 0.4181(5) 0.6332(5) 0.0471(18) Uani 1 1 d . . .
H24A H 0.3000 0.3431 0.5974 0.057 Uiso 1 1 calc R . .
H24B H 0.2838 0.4201 0.6692 0.057 Uiso 1 1 calc R . .
C25 C 0.4744(7) 0.4490(5) 0.6883(4) 0.0396(15) Uani 1 1 d . . .
H25A H 0.4739 0.4053 0.7267 0.048 Uiso 1 1 calc R . .
H25B H 0.5227 0.4322 0.6531 0.048 Uiso 1 1 calc R . .
C26 C 0.6649(7) 0.5888(6) 0.8079(4) 0.0492(18) Uani 1 1 d . . .
H26A H 0.6490 0.5308 0.8340 0.059 Uiso 1 1 calc R . .
H26B H 0.6894 0.6568 0.8508 0.059 Uiso 1 1 calc R . .
C27 C 0.7765(7) 0.5977(5) 0.7760(4) 0.0401(15) Uani 1 1 d . . .
H27A H 0.7619 0.5259 0.7434 0.048 Uiso 1 1 calc R . .
H27B H 0.8602 0.6275 0.8237 0.048 Uiso 1 1 calc R . .
O1 O 0.4566(11) 0.3688(9) 0.8572(7) 0.111(4) Uiso 0.730(14) 1 d PD A 1
H1C H 0.4906 0.3552 0.9008 0.167 Uiso 1 1 d R A 1
C28 C 0.2839(14) 0.2745(13) 0.8074(11) 0.111(4) Uiso 0.730(14) 1 d PD A 1
H28A H 0.2622 0.2262 0.8389 0.167 Uiso 1 1 d R A 1
H28B H 0.2305 0.3135 0.8046 0.167 Uiso 1 1 d R A 1
H28C H 0.2688 0.2346 0.7520 0.167 Uiso 1 1 d R A 1
O1A O 0.379(2) 0.2599(15) 0.8168(12) 0.057(6) Uiso 0.270(14) 1 d PD A 2
C28A C 0.311(3) 0.355(2) 0.8026(19) 0.057(6) Uiso 0.270(14) 1 d PD A 2
O2 O 0.0904(13) 0.5845(11) 0.8887(8) 0.201(5) Uiso 1 1 d D B 3
H2C H 0.0398 0.6158 0.8891 0.302 Uiso 1 1 d R B 3
C29 C 0.057(2) 0.4898(16) 0.9460(12) 0.201(5) Uiso 1 1 d D B 3
H29A H -0.0097 0.4917 0.9671 0.302 Uiso 1 1 d R B 3
H29B H 0.0305 0.4189 0.9102 0.302 Uiso 1 1 d R B 3
H29C H 0.1364 0.5087 0.9917 0.302 Uiso 1 1 d R B 3
O3 O 0.275(4) 0.370(3) 0.945(3) 0.47(2) Uiso 0.81(2) 1 d PD C 4
H3C H 0.3404 0.3970 0.9311 0.709 Uiso 1 1 d R C 4
C30 C 0.274(5) 0.483(4) 1.016(3) 0.47(2) Uiso 0.81(2) 1 d PD C 4
H30A H 0.2390 0.4560 1.0554 0.709 Uiso 1 1 d R C 4
H30B H 0.3582 0.5415 1.0455 0.709 Uiso 1 1 d R C 4
H30C H 0.2162 0.5076 0.9837 0.709 Uiso 1 1 d R C 4
O3A O 0.200(3) 0.394(3) 0.903(2) 0.066(12) Uiso 0.19(2) 1 d PD C 5
C30A C 0.368(3) 0.411(4) 0.913(3) 0.066(12) Uiso 0.19(2) 1 d PD C 5
B1 B 0.5307(10) 0.2141(7) 0.0253(6) 0.0845(15) Uani 0.738(8) 1 d PD D 1
F1 F 0.4225(6) 0.2297(5) 0.0281(4) 0.0845(15) Uani 0.738(8) 1 d PD D 1
F2 F 0.6094(6) 0.2965(5) 0.0042(4) 0.0845(15) Uani 0.738(8) 1 d PD D 1
F3 F 0.4944(7) 0.1163(5) -0.0342(4) 0.0845(15) Uani 0.738(8) 1 d PD D 1
F4 F 0.5951(6) 0.2106(6) 0.1044(4) 0.0845(15) Uani 0.738(8) 1 d PD D 1
B1A B 0.5796(15) 0.2190(14) 0.0529(9) 0.094(5) Uani 0.262(8) 1 d PD D 2
F1A F 0.6896(15) 0.2114(16) 0.0453(10) 0.094(5) Uani 0.262(8) 1 d PD D 2
F2A F 0.5907(18) 0.3224(13) 0.0591(11) 0.094(5) Uani 0.262(8) 1 d PD D 2
F3A F 0.4691(14) 0.1477(15) -0.0172(9) 0.094(5) Uani 0.262(8) 1 d PD D 2
F4A F 0.5655(18) 0.1916(17) 0.1242(9) 0.094(5) Uani 0.262(8) 1 d PD D 2
B2 B 0.9716(11) 0.4313(9) 0.6227(9) 0.055(3) Uani 0.284(9) 1 d PD E 1
F5 F 0.9093(12) 0.4818(10) 0.6588(9) 0.055(3) Uani 0.284(9) 1 d PD E 1
F6 F 1.0542(12) 0.5004(10) 0.5938(10) 0.055(3) Uani 0.284(9) 1 d PD E 1
F7 F 1.0461(13) 0.3983(11) 0.6803(9) 0.055(3) Uani 0.284(9) 1 d PD E 1
F8 F 0.8756(13) 0.3401(9) 0.5571(8) 0.055(3) Uani 0.284(9) 1 d PD E 1
B2A B 0.9856(9) 0.4440(7) 0.6464(7) 0.0493(19) Uani 0.447(9) 1 d PD F 2
F5A F 0.9837(9) 0.4573(7) 0.5706(5) 0.0493(19) Uani 0.447(9) 1 d PD F 2
F6A F 1.0656(7) 0.5400(6) 0.7095(5) 0.0493(19) Uani 0.447(9) 1 d PD F 2
F7A F 1.0330(10) 0.3667(7) 0.6598(7) 0.0493(19) Uani 0.447(9) 1 d PD F 2
F8A F 0.8573(7) 0.4084(7) 0.6457(6) 0.0493(19) Uani 0.447(9) 1 d PD F 2
B2B B 0.9790(13) 0.4255(10) 0.6468(10) 0.065(4) Uani 0.269(11) 1 d PD G 3
F5B F 0.9001(16) 0.4307(13) 0.6912(11) 0.065(4) Uani 0.269(11) 1 d PD G 3
F6B F 1.0662(13) 0.5277(9) 0.6565(12) 0.065(4) Uani 0.269(11) 1 d PD G 3
F7B F 1.0503(19) 0.3679(14) 0.6745(14) 0.065(4) Uani 0.269(11) 1 d PD G 3
F8B F 0.8982(17) 0.3706(12) 0.5628(9) 0.065(4) Uani 0.269(11) 1 d PD G 3

loop_
_atom_site_aniso_label
_atom_site_aniso_U_11
_atom_site_aniso_U_22
_atom_site_aniso_U_33
_atom_site_aniso_U_23
_atom_site_aniso_U_13
_atom_site_aniso_U_12
Zn1 0.0218(3) 0.0275(3) 0.0166(3) 0.0069(2) 0.0062(2) 0.0141(3)
Zn2 0.0150(3) 0.0278(3) 0.0166(3) 0.0061(2) 0.0037(2) 0.0092(2)
Ni1 0.0140(3) 0.0230(3) 0.0162(3) 0.0043(3) 0.0057(2) 0.0091(3)
Ni2 0.0177(3) 0.0226(3) 0.0134(3) 0.0034(2) 0.0037(2) 0.0098(3)
Ni3 0.0185(3) 0.0267(4) 0.0254(4) 0.0037(3) 0.0107(3) 0.0063(3)
Cl1 0.0349(7) 0.0422(8) 0.0170(6) 0.0100(6) 0.0073(5) 0.0234(6)
Cl2 0.0244(6) 0.0398(8) 0.0173(6) 0.0089(5) 0.0037(5) 0.0141(6)
S1 0.0216(6) 0.0270(7) 0.0198(6) 0.0091(5) 0.0090(5) 0.0122(5)
S2 0.0182(6) 0.0260(7) 0.0194(6) 0.0024(5) 0.0075(5) 0.0086(5)
S3 0.0235(6) 0.0258(6) 0.0143(6) 0.0047(5) 0.0047(5) 0.0143(5)
S4 0.0152(6) 0.0279(7) 0.0159(6) 0.0059(5) 0.0038(5) 0.0094(5)
S5 0.0209(6) 0.0261(7) 0.0232(6) 0.0036(5) 0.0059(5) 0.0119(5)
S6 0.0213(6) 0.0281(7) 0.0253(7) 0.0066(5) 0.0081(5) 0.0122(5)
N1 0.024(2) 0.027(2) 0.019(2) 0.0037(18) 0.0104(18) 0.0137(19)
N2 0.019(2) 0.042(3) 0.023(2) 0.010(2) 0.0085(18) 0.019(2)
N3 0.032(3) 0.025(2) 0.025(2) 0.0068(19) 0.010(2) 0.013(2)
N4 0.020(2) 0.028(2) 0.018(2) 0.0021(18) 0.0042(17) 0.0116(19)
N5 0.023(2) 0.042(3) 0.041(3) -0.005(2) 0.015(2) 0.007(2)
N6 0.039(3) 0.033(3) 0.037(3) 0.009(2) 0.020(2) 0.003(2)
C1 0.028(3) 0.040(3) 0.022(3) 0.010(2) 0.014(2) 0.015(3)
C2 0.025(3) 0.028(3) 0.021(3) 0.000(2) 0.009(2) 0.009(2)
C3 0.036(3) 0.031(3) 0.035(3) 0.013(3) 0.020(3) 0.022(3)
C4 0.030(3) 0.045(4) 0.030(3) 0.016(3) 0.011(2) 0.026(3)
C5 0.024(3) 0.032(3) 0.027(3) 0.007(2) 0.014(2) 0.011(2)
C6 0.018(3) 0.048(4) 0.035(3) 0.007(3) 0.012(2) 0.016(3)
C7 0.013(2) 0.055(4) 0.028(3) 0.005(3) 0.004(2) 0.014(3)
C8 0.022(3) 0.060(4) 0.019(3) 0.009(3) 0.005(2) 0.019(3)
C9 0.019(3) 0.051(4) 0.020(3) -0.001(3) 0.006(2) 0.011(3)
C10 0.042(3) 0.028(3) 0.020(3) 0.010(2) 0.010(2) 0.018(3)
C11 0.046(4) 0.028(3) 0.026(3) 0.009(2) 0.017(3) 0.015(3)
C12 0.033(3) 0.025(3) 0.034(3) 0.003(2) 0.012(3) 0.008(2)
C13 0.022(3) 0.029(3) 0.025(3) -0.002(2) 0.003(2) 0.007(2)
C14 0.046(4) 0.033(3) 0.033(3) 0.011(3) 0.014(3) 0.024(3)
C15 0.045(4) 0.032(3) 0.036(3) 0.002(3) 0.012(3) 0.025(3)
C16 0.037(3) 0.037(3) 0.021(3) 0.001(2) 0.008(2) 0.022(3)
C17 0.028(3) 0.036(3) 0.016(2) 0.004(2) 0.007(2) 0.016(2)
C18 0.025(3) 0.040(3) 0.016(2) 0.009(2) 0.010(2) 0.015(2)
C19 0.020(3) 0.039(3) 0.043(4) 0.008(3) -0.001(3) 0.012(3)
C20 0.023(3) 0.037(4) 0.056(4) -0.001(3) 0.007(3) 0.015(3)
C21 0.036(3) 0.030(3) 0.052(4) -0.007(3) 0.029(3) 0.004(3)
C22 0.061(4) 0.026(3) 0.049(4) 0.002(3) 0.039(4) 0.005(3)
C23 0.030(3) 0.031(3) 0.056(4) -0.008(3) 0.017(3) 0.003(3)
C24 0.034(3) 0.034(4) 0.059(4) -0.006(3) 0.023(3) 0.004(3)
C25 0.052(4) 0.028(3) 0.043(4) 0.007(3) 0.029(3) 0.014(3)
C26 0.063(5) 0.033(4) 0.046(4) 0.016(3) 0.020(4) 0.011(3)
C27 0.056(4) 0.035(3) 0.035(3) 0.017(3) 0.012(3) 0.025(3)
B1 0.073(3) 0.069(2) 0.090(3) -0.002(2) 0.042(2) 0.0097(19)
F1 0.073(3) 0.069(2) 0.090(3) -0.002(2) 0.042(2) 0.0097(19)
F2 0.073(3) 0.069(2) 0.090(3) -0.002(2) 0.042(2) 0.0097(19)
F3 0.073(3) 0.069(2) 0.090(3) -0.002(2) 0.042(2) 0.0097(19)
F4 0.073(3) 0.069(2) 0.090(3) -0.002(2) 0.042(2) 0.0097(19)
B1A 0.104(9) 0.173(12) 0.068(7) 0.078(8) 0.063(6) 0.083(9)
F1A 0.104(9) 0.173(12) 0.068(7) 0.078(8) 0.063(6) 0.083(9)
F2A 0.104(9) 0.173(12) 0.068(7) 0.078(8) 0.063(6) 0.083(9)
F3A 0.104(9) 0.173(12) 0.068(7) 0.078(8) 0.063(6) 0.083(9)
F4A 0.104(9) 0.173(12) 0.068(7) 0.078(8) 0.063(6) 0.083(9)
B2 0.040(5) 0.032(5) 0.094(7) 0.021(4) 0.035(4) 0.007(3)
F5 0.040(5) 0.032(5) 0.094(7) 0.021(4) 0.035(4) 0.007(3)
F6 0.040(5) 0.032(5) 0.094(7) 0.021(4) 0.035(4) 0.007(3)
F7 0.040(5) 0.032(5) 0.094(7) 0.021(4) 0.035(4) 0.007(3)
F8 0.040(5) 0.032(5) 0.094(7) 0.021(4) 0.035(4) 0.007(3)
B2A 0.047(3) 0.042(3) 0.056(3) 0.014(2) 0.017(2) 0.017(2)
F5A 0.047(3) 0.042(3) 0.056(3) 0.014(2) 0.017(2) 0.017(2)
F6A 0.047(3) 0.042(3) 0.056(3) 0.014(2) 0.017(2) 0.017(2)
F7A 0.047(3) 0.042(3) 0.056(3) 0.014(2) 0.017(2) 0.017(2)
F8A 0.047(3) 0.042(3) 0.056(3) 0.014(2) 0.017(2) 0.017(2)
B2B 0.068(7) 0.045(6) 0.092(9) 0.033(5) 0.029(5) 0.029(5)
F5B 0.068(7) 0.045(6) 0.092(9) 0.033(5) 0.029(5) 0.029(5)
F6B 0.068(7) 0.045(6) 0.092(9) 0.033(5) 0.029(5) 0.029(5)
F7B 0.068(7) 0.045(6) 0.092(9) 0.033(5) 0.029(5) 0.029(5)
F8B 0.068(7) 0.045(6) 0.092(9) 0.033(5) 0.029(5) 0.029(5)

loop_
_atom_type_symbol
_atom_type_description
_atom_type_scat_dispersion_real
_atom_type_scat_dispersion_imag
_atom_type_scat_source
C C 0.0033 0.0016 'International Tables Vol C Tables 4.2.6.8 and 6.1.1.4'
H H 0.0000 0.0000 'International Tables Vol C Tables 4.2.6.8 and 6.1.1.4'
B B 0.0013 0.0007 'International Tables Vol C Tables 4.2.6.8 and 6.1.1.4'
N N 0.0061 0.0033 'International Tables Vol C Tables 4.2.6.8 and 6.1.1.4'
O O 0.0106 0.0060 'International Tables Vol C Tables 4.2.6.8 and 6.1.1.4'
F F 0.0171 0.0103 'International Tables Vol C Tables 4.2.6.8 and 6.1.1.4'
S S 0.1246 0.1234 'International Tables Vol C Tables 4.2.6.8 and 6.1.1.4'
Cl Cl 0.1484 0.1585 'International Tables Vol C Tables 4.2.6.8 and 6.1.1.4'
Ni Ni 0.3393 1.1124 'International Tables Vol C Tables 4.2.6.8 and 6.1.1.4'
Zn Zn 0.2839 1.4301 'International Tables Vol C Tables 4.2.6.8 and 6.1.1.4'

loop_
_geom_angle_atom_site_label_1
_geom_angle_atom_site_label_2
_geom_angle_atom_site_label_3
_geom_angle
_geom_angle_site_symmetry_1
_geom_angle_site_symmetry_3
_geom_angle_publ_flag
Cl1 Zn1 S3 105.59(5) . . ?
Cl1 Zn1 S5 103.51(6) . . ?
S3 Zn1 S5 108.83(5) . . ?
Cl1 Zn1 S1 101.49(5) . . ?
S3 Zn1 S1 113.67(5) . . ?
S5 Zn1 S1 121.68(5) . . ?
Cl2 Zn2 S4 107.80(5) . . ?
Cl2 Zn2 S2 107.48(5) . . ?
S4 Zn2 S2 108.21(5) . . ?
Cl2 Zn2 S6 107.43(6) . . ?
S4 Zn2 S6 115.33(5) . . ?
S2 Zn2 S6 110.30(5) . . ?
N1 Ni1 N2 83.11(19) . . ?
N1 Ni1 S2 174.21(14) . . ?
N2 Ni1 S2 91.12(14) . . ?
N1 Ni1 S1 90.31(14) . . ?
N2 Ni1 S1 169.31(14) . . ?
S2 Ni1 S1 95.47(6) . . ?
N3 Ni2 N4 82.48(19) . . ?
N3 Ni2 S3 90.86(14) . . ?
N4 Ni2 S3 167.24(14) . . ?
N3 Ni2 S4 173.93(14) . . ?
N4 Ni2 S4 91.71(14) . . ?
S3 Ni2 S4 95.18(5) . . ?
N6 Ni3 N5 83.3(2) . . ?
N6 Ni3 S5 166.15(16) . . ?
N5 Ni3 S5 90.45(18) . . ?
N6 Ni3 S6 92.18(17) . . ?
N5 Ni3 S6 172.82(16) . . ?
S5 Ni3 S6 95.11(6) . . ?
C1 S1 Ni1 97.95(19) . . ?
C1 S1 Zn1 102.22(19) . . ?
Ni1 S1 Zn1 120.09(6) . . ?
C9 S2 Ni1 97.19(18) . . ?
C9 S2 Zn2 101.5(2) . . ?
Ni1 S2 Zn2 98.39(6) . . ?
C10 S3 Ni2 98.13(18) . . ?
C10 S3 Zn1 99.74(19) . . ?
Ni2 S3 Zn1 113.13(6) . . ?
C18 S4 Ni2 96.19(19) . . ?
C18 S4 Zn2 100.07(18) . . ?
Ni2 S4 Zn2 100.80(5) . . ?
C19 S5 Ni3 98.7(2) . . ?
C19 S5 Zn1 101.8(2) . . ?
Ni3 S5 Zn1 120.77(6) . . ?
C27 S6 Ni3 95.8(2) . . ?
C27 S6 Zn2 103.3(2) . . ?
Ni3 S6 Zn2 94.54(5) . . ?
C3 N1 C5 111.3(4) . . ?
C3 N1 C2 110.3(4) . . ?
C5 N1 C2 110.5(4) . . ?
C3 N1 Ni1 106.0(3) . . ?
C5 N1 Ni1 107.3(3) . . ?
C2 N1 Ni1 111.3(3) . . ?
C8 N2 C4 111.1(5) . . ?
C8 N2 C7 109.5(4) . . ?
C4 N2 C7 110.8(4) . . ?
C8 N2 Ni1 113.7(3) . . ?
C4 N2 Ni1 106.9(3) . . ?
C7 N2 Ni1 104.7(3) . . ?
C14 N3 C12 111.1(4) . . ?
C14 N3 C11 109.2(4) . . ?
C12 N3 C11 111.2(4) . . ?
C14 N3 Ni2 107.8(4) . . ?
C12 N3 Ni2 106.7(3) . . ?
C11 N3 Ni2 110.7(3) . . ?
C13 N4 C17 110.5(4) . . ?
C13 N4 C16 110.6(4) . . ?
C17 N4 C16 109.2(4) . . ?
C13 N4 Ni2 108.0(3) . . ?
C17 N4 Ni2 113.1(3) . . ?
C16 N4 Ni2 105.3(3) . . ?
C23 N5 C21 110.7(5) . . ?
C23 N5 C20 110.2(5) . . ?
C21 N5 C20 110.8(5) . . ?
C23 N5 Ni3 109.5(4) . . ?
C21 N5 Ni3 105.6(4) . . ?
C20 N5 Ni3 109.9(4) . . ?
C26 N6 C25 112.5(5) . . ?
C26 N6 C22 110.2(5) . . ?
C25 N6 C22 109.4(5) . . ?
C26 N6 Ni3 114.2(4) . . ?
C25 N6 Ni3 103.4(4) . . ?
C22 N6 Ni3 106.7(4) . . ?
C2 C1 S1 108.4(4) . . ?
C1 C2 N1 109.3(4) . . ?
N1 C3 C4 110.0(4) . . ?
N2 C4 C3 109.7(4) . . ?
N1 C5 C6 112.0(4) . . ?
C7 C6 C5 114.5(4) . . ?
N2 C7 C6 112.6(5) . . ?
N2 C8 C9 110.3(5) . . ?
C8 C9 S2 108.4(4) . . ?
C11 C10 S3 108.9(4) . . ?
C10 C11 N3 109.9(5) . . ?
N3 C12 C13 109.2(4) . . ?
N4 C13 C12 109.3(4) . . ?
N3 C14 C15 111.5(5) . . ?
C14 C15 C16 114.5(5) . . ?
N4 C16 C15 112.0(5) . . ?
N4 C17 C18 110.1(4) . . ?
C17 C18 S4 107.9(3) . . ?
C20 C19 S5 109.0(4) . . ?
C19 C20 N5 110.5(5) . . ?
N5 C21 C22 111.8(5) . . ?
C21 C22 N6 107.9(5) . . ?
N5 C23 C24 111.7(6) . . ?
C23 C24 C25 116.2(6) . . ?
N6 C25 C24 113.3(5) . . ?
N6 C26 C27 110.3(6) . . ?
C26 C27 S6 109.0(4) . . ?
F1 B1 F2 109.4(7) . . ?
F1 B1 F3 110.5(7) . . ?
F2 B1 F3 109.0(6) . . ?
F1 B1 F4 107.3(6) . . ?
F2 B1 F4 111.9(8) . . ?
F3 B1 F4 108.7(7) . . ?
F1A B1A F2A 109.5(8) . . ?
F1A B1A F3A 110.4(9) . . ?
F2A B1A F3A 108.5(7) . . ?
F1A B1A F4A 108.1(7) . . ?
F2A B1A F4A 111.3(9) . . ?
F3A B1A F4A 109.0(8) . . ?
F5 B2 F6 109.9(8) . . ?
F5 B2 F7 110.8(9) . . ?
F6 B2 F7 108.5(7) . . ?
F5 B2 F8 107.8(7) . . ?
F6 B2 F8 111.2(9) . . ?
F7 B2 F8 108.6(7) . . ?
F5A B2A F6A 110.1(7) . . ?
F5A B2A F7A 109.6(8) . . ?
F6A B2A F7A 109.2(7) . . ?
F5A B2A F8A 108.4(7) . . ?
F6A B2A F8A 110.3(8) . . ?
F7A B2A F8A 109.2(7) . . ?
F5B B2B F6B 110.2(8) . . ?
F5B B2B F7B 110.6(9) . . ?
F6B B2B F7B 108.6(7) . . ?
F5B B2B F8B 107.6(7) . . ?
F6B B2B F8B 111.4(9) . . ?
F7B B2B F8B 108.5(8) . . ?

loop_
_geom_bond_atom_site_label_1
_geom_bond_atom_site_label_2
_geom_bond_distance
_geom_bond_site_symmetry_2
_geom_bond_publ_flag
Zn1 Cl1 2.2819(14) . ?
Zn1 S3 2.3258(14) . ?
Zn1 S5 2.3274(16) . ?
Zn1 S1 2.3377(15) . ?
Zn2 Cl2 2.2454(14) . ?
Zn2 S4 2.3784(14) . ?
Zn2 S2 2.3802(15) . ?
Zn2 S6 2.3875(15) . ?
Ni1 N1 1.917(4) . ?
Ni1 N2 1.920(4) . ?
Ni1 S2 2.1664(14) . ?
Ni1 S1 2.1697(14) . ?
Ni2 N3 1.915(5) . ?
Ni2 N4 1.917(4) . ?
Ni2 S3 2.1729(14) . ?
Ni2 S4 2.1798(15) . ?
Ni3 N6 1.916(5) . ?
Ni3 N5 1.918(5) . ?
Ni3 S5 2.1549(16) . ?
Ni3 S6 2.1674(15) . ?
S1 C1 1.829(5) . ?
S2 C9 1.835(6) . ?
S3 C10 1.829(6) . ?
S4 C18 1.842(5) . ?
S5 C19 1.826(6) . ?
S6 C27 1.837(6) . ?
N1 C3 1.493(7) . ?
N1 C5 1.494(7) . ?
N1 C2 1.495(7) . ?
N2 C8 1.487(7) . ?
N2 C4 1.494(7) . ?
N2 C7 1.507(7) . ?
N3 C14 1.503(7) . ?
N3 C12 1.503(7) . ?
N3 C11 1.508(7) . ?
N4 C13 1.491(7) . ?
N4 C17 1.492(7) . ?
N4 C16 1.501(7) . ?
N5 C23 1.476(8) . ?
N5 C21 1.489(8) . ?
N5 C20 1.501(9) . ?
N6 C26 1.472(9) . ?
N6 C25 1.507(8) . ?
N6 C22 1.556(8) . ?
C1 C2 1.491(8) . ?
C3 C4 1.530(8) . ?
C5 C6 1.525(8) . ?
C6 C7 1.517(8) . ?
C8 C9 1.508(9) . ?
C10 C11 1.500(8) . ?
C12 C13 1.537(8) . ?
C14 C15 1.524(8) . ?
C15 C16 1.531(8) . ?
C17 C18 1.518(8) . ?
C19 C20 1.480(9) . ?
C21 C22 1.513(10) . ?
C23 C24 1.483(10) . ?
C24 C25 1.506(10) . ?
C26 C27 1.530(10) . ?
O1 C28 1.835(15) . ?
O1A C28A 1.790(18) . ?
O2 C29 1.807(16) . ?
O3 C30 1.83(2) . ?
O3A C30A 1.86(2) . ?
B1 F1 1.371(10) . ?
B1 F2 1.386(8) . ?
B1 F3 1.403(8) . ?
B1 F4 1.406(9) . ?
B1A F1A 1.368(10) . ?
B1A F2A 1.388(9) . ?
B1A F3A 1.405(8) . ?
B1A F4A 1.407(9) . ?
B2 F5 1.369(10) . ?
B2 F6 1.387(9) . ?
B2 F7 1.405(8) . ?
B2 F8 1.407(9) . ?
B2A F5A 1.370(10) . ?
B2A F6A 1.387(9) . ?
B2A F7A 1.404(8) . ?
B2A F8A 1.406(9) . ?
B2B F5B 1.369(10) . ?
B2B F6B 1.386(9) . ?
B2B F7B 1.405(8) . ?
B2B F8B 1.407(9) . ?
